data_7204536
loop_
_publ_author_name
'Motherwell, William B.'
'Greaney, Michael F.'
'Edmunds, Jeremy J.'
'Steed, Jonathan W.'

_publ_section_title
;
 Fluorination of sulfanyl amides using difluoroiodoarene reagents
;
_journal_issue 24
_journal_name_full 'Journal of the Chemical Society, Perkin Transactions 1'
_journal_page_first 2816
_journal_paper_doi 10.1039/b209078c
_journal_year 2002
_chemical_formula_sum 'C12 H13 F2 N O S'
_chemical_formula_weight 257.29
_chemical_name_common mfg221
_space_group_IT_number 62
_symmetry_cell_setting orthorhombic
_symmetry_space_group_name_Hall '-P 2ac 2n'
_symmetry_space_group_name_H-M 'P n m a'
_atom_sites_solution_hydrogens geom
_atom_sites_solution_primary direct
_atom_sites_solution_secondary difmap
_audit_creation_method SHELXL-97
_cell_angle_alpha 90.00
_cell_angle_beta 90.00
_cell_angle_gamma 90.00
_cell_formula_units_Z 4
_cell_length_a 14.3816(12)
_cell_length_b 9.2890(9)
_cell_length_c 9.0729(4)
_cell_measurement_temperature 100(2)
_cell_volume 1212.05(16)
_computing_cell_refinement 'DENZO-SMN (Otwinowski & Minor, 1997)'
_computing_data_collection 'Collect (Hooft, 1999)'
_computing_data_reduction 'DENZO-SMN (Otwinowski & Minor, 1997)'
_computing_molecular_graphics 'X-Seed (Barbour, 1999)'
_computing_publication_material 'CIFTAB (Sheldrick, 1997)'
_computing_structure_refinement 'SHELXL-97 (Sheldrick, 1997)'
_computing_structure_solution 'SHELXS-97 (Sheldrick, 1990)'
_diffrn_ambient_temperature 100(2)
_diffrn_measured_fraction_theta_full 0.988
_diffrn_measured_fraction_theta_max 0.988
_diffrn_measurement_device_type 'Nonius KappaCCD'
_diffrn_radiation_monochromator graphite
_diffrn_radiation_source 'fine-focus sealed tube'
_diffrn_radiation_type MoK\a
_diffrn_radiation_wavelength 0.71073
_diffrn_reflns_av_R_equivalents 0.0517
_diffrn_reflns_av_sigmaI/netI 0.0484
_diffrn_reflns_limit_h_max 18
_diffrn_reflns_limit_h_min -18
_diffrn_reflns_limit_k_max 11
_diffrn_reflns_limit_k_min -11
_diffrn_reflns_limit_l_max 11
_diffrn_reflns_limit_l_min -11
_diffrn_reflns_number 2617
_diffrn_reflns_theta_full 27.50
_diffrn_reflns_theta_max 27.50
_diffrn_reflns_theta_min 3.58
_diffrn_standards_decay_% 0.0
_exptl_absorpt_coefficient_mu 0.275
_exptl_absorpt_correction_T_max 0.9344
_exptl_absorpt_correction_T_min 0.8980
_exptl_absorpt_correction_type multi-scan
_exptl_crystal_colour colourless
_exptl_crystal_density_diffrn 1.410
_exptl_crystal_density_method 'not measured'
_exptl_crystal_F_000 536
_exptl_crystal_size_max 0.40
_exptl_crystal_size_mid 0.30
_exptl_crystal_size_min 0.25
_refine_diff_density_max 0.229
_refine_diff_density_min -0.215
_refine_diff_density_rms 0.054
_refine_ls_extinction_coef 0.032(5)
_refine_ls_extinction_expression Fc^*^==kFc[1+0.001xFc^2^\l^3^/sin(2\q)]^-1/4^
_refine_ls_extinction_method SHELXL
_refine_ls_goodness_of_fit_ref 1.102
_refine_ls_hydrogen_treatment mixed
_refine_ls_matrix_type full
_refine_ls_number_parameters 150
_refine_ls_number_reflns 1457
_refine_ls_number_restraints 0
_refine_ls_restrained_S_all 1.102
_refine_ls_R_factor_all 0.0721
_refine_ls_R_factor_gt 0.0514
_refine_ls_shift/su_max 0.000
_refine_ls_shift/su_mean 0.000
_refine_ls_structure_factor_coef Fsqd
_refine_ls_weighting_details 'calc w==1/[\s^2^(Fo^2^)+(0.0288P)^2^+0.7420P] where P==(Fo^2^+2Fc^2^)/3'
_refine_ls_weighting_scheme calc
_refine_ls_wR_factor_gt 0.1049
_refine_ls_wR_factor_ref 0.1113
_reflns_number_gt 1129
_reflns_number_total 1457
_reflns_threshold_expression >2sigma(I)
_cod_data_source_file b209078c.txt
_cod_data_source_block MFG221A
_cod_original_sg_symbol_H-M Pnma
_cod_database_code 7204536

loop_
_symmetry_equiv_pos_as_xyz
'x, y, z'
'-x+1/2, -y, z+1/2'
'x+1/2, -y+1/2, -z+1/2'
'-x, y+1/2, -z'
'-x, -y, -z'
'x-1/2, y, -z-1/2'
'-x-1/2, y-1/2, z-1/2'
'x, -y-1/2, z'

loop_
_atom_site_label
_atom_site_type_symbol
_atom_site_fract_x
_atom_site_fract_y
_atom_site_fract_z
_atom_site_U_iso_or_equiv
_atom_site_adp_type
_atom_site_occupancy
_atom_site_symmetry_multiplicity
_atom_site_calc_flag
_atom_site_refinement_flags
_atom_site_disorder_assembly
_atom_site_disorder_group
F1 F 0.23043(15) 0.4435(2) 1.1169(2) 0.0404(6) Uani 0.50 1 d P A -1
O1 O 0.39853(15) 0.2723(14) 1.1897(2) 0.037(2) Uani 0.50 1 d P A -1
N1 N 0.29799(16) 0.233(2) 1.3831(3) 0.021(3) Uani 0.50 1 d P A -1
C1 C 0.3187(2) 0.2718(12) 1.2391(4) 0.025(2) Uani 0.50 1 d P A -1
S1 S 0.26909(6) 0.21262(11) 0.95946(9) 0.0381(4) Uani 0.50 1 d P A -1
F2 F 0.14117(17) 0.0962(3) 1.1948(2) 0.0496(7) Uani 0.50 1 d P B -1
C2 C 0.2372(2) 0.2917(3) 1.1320(4) 0.0276(9) Uani 0.50 1 d P A -1
C3 C 0.14299(17) 0.2500 1.1912(3) 0.0331(6) Uani 1 2 d S . .
H3 H 0.0926 0.2876 1.1256 0.040 Uiso 0.50 1 calc PR B .
C4 C 0.1303(2) 0.3042(4) 1.3449(4) 0.0363(10) Uani 0.50 1 d P A -1
H4A H 0.0677 0.2777 1.3810 0.044 Uiso 0.50 1 calc PR A -1
H4B H 0.1354 0.4105 1.3460 0.044 Uiso 0.50 1 calc PR A -1
C5 C 0.2044(2) 0.239(3) 1.4461(3) 0.030(2) Uani 0.50 1 d P A -1
H5A H 0.2067 0.2961 1.5382 0.036 Uiso 0.50 1 calc PR A -1
H5B H 0.1852 0.1401 1.4726 0.036 Uiso 0.50 1 calc PR A -1
C6 C 0.3749(2) 0.245(3) 1.4892(3) 0.0390(12) Uani 1 2 d S A -1
H6A H 0.4291 0.2878 1.4408 0.058 Uiso 0.50 1 calc PR A -1
H6B H 0.3911 0.1486 1.5254 0.058 Uiso 0.50 1 calc PR A -1
H6C H 0.3557 0.3054 1.5723 0.058 Uiso 0.50 1 calc PR A -1
C8 C 0.1402(9) 0.380(2) 0.813(2) 0.041(3) Uani 0.50 1 d P A -1
H8 H 0.1767 0.4606 0.8431 0.049 Uiso 0.50 1 calc PR A -1
C9 C 0.0613(7) 0.4043(10) 0.7248(12) 0.043(2) Uani 0.50 1 d P A -1
H9 H 0.0441 0.4988 0.6957 0.051 Uiso 0.50 1 calc PR A -1
C10 C 0.0099(4) 0.2870(6) 0.6818(5) 0.040(3) Uani 0.50 1 d P A -1
H10 H -0.0436 0.3003 0.6221 0.048 Uiso 0.50 1 calc PR A -1
C11 C 0.0352(6) 0.1512(9) 0.7240(12) 0.049(3) Uani 0.50 1 d P A -1
H11 H -0.0013 0.0716 0.6924 0.058 Uiso 0.50 1 calc PR A -1
C12 C 0.1123(8) 0.127(2) 0.812(2) 0.044(3) Uani 0.50 1 d P A -1
H12 H 0.1295 0.0321 0.8405 0.053 Uiso 0.50 1 calc PR A -1
C7 C 0.16507(18) 0.2500 0.8566(3) 0.0337(7) Uani 1 2 d S . .

loop_
_atom_site_aniso_label
_atom_site_aniso_U_11
_atom_site_aniso_U_22
_atom_site_aniso_U_33
_atom_site_aniso_U_23
_atom_site_aniso_U_13
_atom_site_aniso_U_12
F1 0.0476(13) 0.0351(13) 0.0384(11) 0.0050(10) -0.0114(10) 0.0001(11)
O1 0.0227(9) 0.051(8) 0.0359(11) -0.0005(16) 0.0034(8) -0.0003(15)
N1 0.0228(10) 0.015(9) 0.0249(10) 0.0008(16) -0.0026(8) 0.0001(16)
C1 0.0256(13) 0.019(7) 0.0312(14) 0.0019(16) 0.0005(11) -0.0010(15)
S1 0.0326(4) 0.0568(11) 0.0249(4) 0.0006(4) 0.0025(3) 0.0129(4)
F2 0.0616(15) 0.0504(16) 0.0368(12) -0.0036(11) 0.0059(11) -0.0206(13)
C2 0.0293(16) 0.030(2) 0.0240(15) 0.0043(12) 0.0004(13) 0.0017(12)
C3 0.0255(12) 0.0470(17) 0.0268(12) 0.000 0.0001(10) 0.000
C4 0.0243(16) 0.058(3) 0.0267(17) -0.0004(15) 0.0021(14) 0.0051(15)
C5 0.0291(12) 0.040(6) 0.0217(12) -0.003(3) 0.0013(10) 0.002(4)
C6 0.0306(15) 0.055(3) 0.0315(14) 0.006(8) -0.0078(12) -0.012(7)
C8 0.042(6) 0.053(4) 0.027(4) -0.006(3) -0.012(5) 0.002(5)
C9 0.045(4) 0.051(6) 0.032(3) -0.011(4) -0.007(3) 0.011(3)
C10 0.0249(18) 0.069(10) 0.026(2) -0.006(2) 0.0005(15) -0.003(2)
C11 0.050(7) 0.059(8) 0.036(4) -0.003(5) 0.006(4) -0.024(5)
C12 0.060(8) 0.040(4) 0.033(5) 0.006(3) 0.003(7) -0.015(6)
C7 0.0298(13) 0.0524(19) 0.0189(11) 0.000 0.0030(10) 0.000

loop_
_atom_type_symbol
_atom_type_description
_atom_type_scat_dispersion_real
_atom_type_scat_dispersion_imag
_atom_type_scat_source
C C 0.0033 0.0016 'International Tables Vol C Tables 4.2.6.8 and 6.1.1.4'
H H 0.0000 0.0000 'International Tables Vol C Tables 4.2.6.8 and 6.1.1.4'
N N 0.0061 0.0033 'International Tables Vol C Tables 4.2.6.8 and 6.1.1.4'
O O 0.0106 0.0060 'International Tables Vol C Tables 4.2.6.8 and 6.1.1.4'
F F 0.0171 0.0103 'International Tables Vol C Tables 4.2.6.8 and 6.1.1.4'
S S 0.1246 0.1234 'International Tables Vol C Tables 4.2.6.8 and 6.1.1.4'

loop_
_geom_angle_atom_site_label_1
_geom_angle_atom_site_label_2
_geom_angle_atom_site_label_3
_geom_angle
_geom_angle_site_symmetry_1
_geom_angle_site_symmetry_3
_geom_angle_publ_flag
C1 N1 C5 123.9(6) . . ?
C1 N1 C6 115.9(6) . . ?
C5 N1 C6 115.7(3) . . ?
O1 C1 N1 123.0(4) . . ?
O1 C1 C2 118.7(3) . . ?
N1 C1 C2 117.6(3) . . ?
C2 S1 C7 99.31(13) . . ?
F1 C2 C3 103.1(2) . . ?
F1 C2 C1 103.5(5) . . ?
C3 C2 C1 115.5(3) . . ?
F1 C2 S1 110.0(2) . . ?
C3 C2 S1 115.9(2) . . ?
C1 C2 S1 108.0(3) . . ?
F2 C3 F2 176.6(3) 8_565 . ?
F2 C3 C4 68.87(19) 8_565 . ?
F2 C3 C4 108.2(2) . . ?
F2 C3 C4 108.2(2) 8_565 8_565 ?
F2 C3 C4 68.87(19) . 8_565 ?
C4 C3 C4 39.4(3) . 8_565 ?
F2 C3 C2 106.3(2) 8_565 8_565 ?
F2 C3 C2 76.58(17) . 8_565 ?
C4 C3 C2 121.9(2) . 8_565 ?
C4 C3 C2 110.8(2) 8_565 8_565 ?
F2 C3 C2 76.58(17) 8_565 . ?
F2 C3 C2 106.3(2) . . ?
C4 C3 C2 110.8(2) . . ?
C4 C3 C2 121.9(2) 8_565 . ?
C2 C3 C2 29.8(2) 8_565 . ?
C3 C4 C5 110.0(5) . . ?
N1 C5 C4 114.8(7) . . ?
C7 C8 C9 122.1(13) . . ?
C10 C9 C8 118.1(11) . . ?
C11 C10 C9 120.6(6) . . ?
C10 C11 C12 121.7(10) . . ?
C11 C12 C7 117.2(12) . . ?
C8 C7 C8 132.7(15) 8_565 . ?
C8 C7 C12 16.3(10) 8_565 . ?
C8 C7 C12 120.3(4) . . ?
C8 C7 C12 120.3(4) 8_565 8_565 ?
C8 C7 C12 16.3(10) . 8_565 ?
C12 C7 C12 106.1(11) . 8_565 ?
C8 C7 S1 123.8(6) 8_565 8_565 ?
C8 C7 S1 101.7(6) . 8_565 ?
C12 C7 S1 138.0(6) . 8_565 ?
C12 C7 S1 115.7(6) 8_565 8_565 ?
C8 C7 S1 101.7(6) 8_565 . ?
C8 C7 S1 123.8(6) . . ?
C12 C7 S1 115.7(6) . . ?
C12 C7 S1 138.0(6) 8_565 . ?
S1 C7 S1 22.28(7) 8_565 . ?

loop_
_geom_bond_atom_site_label_1
_geom_bond_atom_site_label_2
_geom_bond_distance
_geom_bond_site_symmetry_2
_geom_bond_publ_flag
F1 C2 1.420(4) . ?
O1 C1 1.232(4) . ?
N1 C1 1.386(7) . ?
N1 C5 1.464(4) . ?
N1 C6 1.470(4) . ?
C1 C2 1.534(5) . ?
S1 C2 1.789(3) . ?
S1 C7 1.797(3) . ?
F2 C3 1.429(3) . ?
C2 C3 1.508(4) . ?
C3 F2 1.429(3) 8_565 ?
C3 C4 1.494(4) . ?
C3 C4 1.494(4) 8_565 ?
C3 C2 1.508(4) 8_565 ?
C4 C5 1.531(11) . ?
C8 C7 1.32(2) . ?
C8 C9 1.407(18) . ?
C9 C10 1.373(9) . ?
C10 C11 1.367(11) . ?
C11 C12 1.383(16) . ?
C12 C7 1.434(19) . ?
C7 C8 1.32(2) 8_565 ?
C7 C12 1.434(19) 8_565 ?
C7 S1 1.797(3) 8_565 ?
